data_4321315
loop_
_publ_author_name
'Long Pan'
'E. Brice Woodlock'
'Xiaotai Wang'
'Chong Zheng'

_publ_contact_author_address
;    Department of Chemistry and Biochemistry
     Northern Illinois University
     DeKalb, IL 60115
     USA
;
_publ_contact_author_email zheng@cz2.chem.niu.edu
_publ_contact_author_fax 01(815)7534802
_publ_contact_author_name 'Dr. Chong Zheng'
_publ_contact_author_phone 01(815)7536871
_publ_section_title
;
 A New Porous Three-Dimensional Lanthanide Coordination Polymer
;
_journal_name_full 'Inorganic Chemistry'
_journal_page_first 4174
_journal_page_last 4178
_journal_paper_doi 10.1021/ic000209d
_journal_volume 39
_journal_year 2000
_chemical_formula_sum 'C9 H18 Er O10.5'
_chemical_formula_weight 461.49
_chemical_name_common 'Er C9H9O6 4.5(H2O)'
_chemical_name_systematic
; 
 ? 
;
_space_group_IT_number 15
_symmetry_cell_setting monoclinic
_symmetry_space_group_name_Hall '-C 2yc'
_symmetry_space_group_name_H-M 'C 1 2/c 1'
_atom_sites_solution_hydrogens geom
_atom_sites_solution_primary direct
_atom_sites_solution_secondary difmap
_audit_creation_method SHELXL-97
_cell_angle_alpha 90.00
_cell_angle_beta 92.1430(10)
_cell_angle_gamma 90.00
_cell_formula_units_Z 8
_cell_length_a 13.4186(2)
_cell_length_b 12.2468(2)
_cell_length_c 15.9193(3)
_cell_measurement_reflns_used 435
_cell_measurement_temperature 293(2)
_cell_measurement_theta_max 14
_cell_measurement_theta_min -14
_cell_volume 2614.27(8)
_computing_cell_refinement 'SMART and SAINT (Siemens, 1995)'
_computing_data_collection 'SMART (Siemens, 1995)'
_computing_data_reduction 'SAINT (Siemens, 1995)'
_computing_molecular_graphics 'SHELXL-97 (Sheldrick, 1997)'
_computing_publication_material 'SHELXL-97 (Sheldrick, 1997)'
_computing_structure_refinement 'SHELXL-97 (Sheldrick, 1997)'
_computing_structure_solution 'SIR97 (Altomare et al., 1998)'
_diffrn_ambient_temperature 293(2)
_diffrn_measured_fraction_theta_full 0.987
_diffrn_measured_fraction_theta_max 0.987
_diffrn_measurement_device_type 'Siemens SMART CCD  PLATFORM'
_diffrn_measurement_method '\w scans'
_diffrn_radiation_monochromator graphite
_diffrn_radiation_source 'fine-focus sealed tube'
_diffrn_radiation_type MoK\a
_diffrn_radiation_wavelength 0.71073
_diffrn_reflns_av_R_equivalents 0.0277
_diffrn_reflns_av_sigmaI/netI 0.0255
_diffrn_reflns_limit_h_max 9
_diffrn_reflns_limit_h_min -17
_diffrn_reflns_limit_k_max 16
_diffrn_reflns_limit_k_min -15
_diffrn_reflns_limit_l_max 20
_diffrn_reflns_limit_l_min -20
_diffrn_reflns_number 8214
_diffrn_reflns_theta_full 27.91
_diffrn_reflns_theta_max 27.91
_diffrn_reflns_theta_min 2.25
_diffrn_standards_decay_% 0
_diffrn_standards_interval_count 0
_diffrn_standards_interval_time 0
_diffrn_standards_number 0
_exptl_absorpt_coefficient_mu 6.472
_exptl_absorpt_correction_T_max 1.000000
_exptl_absorpt_correction_T_min 0.692992
_exptl_absorpt_correction_type multi-scan
_exptl_absorpt_process_details 'SADABS (Sheldrick, 1996)'
_exptl_crystal_colour 'light pink'
_exptl_crystal_density_diffrn 2.345
_exptl_crystal_density_method 'not measured'
_exptl_crystal_description fragment
_exptl_crystal_F_000 1720
_exptl_crystal_size_max 0.12
_exptl_crystal_size_mid 0.10
_exptl_crystal_size_min 0.04
_refine_diff_density_max 1.542
_refine_diff_density_min -1.271
_refine_diff_density_rms 0.180
_refine_ls_extinction_coef 0.00102(7)
_refine_ls_extinction_expression Fc^*^=kFc[1+0.001xFc^2^\l^3^/sin(2\q)]^-1/4^
_refine_ls_extinction_method SHELXL
_refine_ls_goodness_of_fit_ref 1.222
_refine_ls_hydrogen_treatment constr
_refine_ls_matrix_type full
_refine_ls_number_parameters 187
_refine_ls_number_reflns 3080
_refine_ls_number_restraints 0
_refine_ls_restrained_S_all 1.222
_refine_ls_R_factor_all 0.0384
_refine_ls_R_factor_gt 0.0356
_refine_ls_shift/su_max 0.005
_refine_ls_shift/su_mean 0.000
_refine_ls_structure_factor_coef Fsqd
_refine_ls_weighting_details 'calc w=1/[\s^2^(Fo^2^)+(0.0227P)^2^+47.9109P] where P=(Fo^2^+2Fc^2^)/3'
_refine_ls_weighting_scheme calc
_refine_ls_wR_factor_gt 0.0822
_refine_ls_wR_factor_ref 0.0837
_reflns_number_gt 2935
_reflns_number_total 3080
_reflns_threshold_expression >2sigma(I)
_cod_data_source_file ic000209d.cif
_cod_data_source_block IC000209D
_cod_original_sg_symbol_H-M 'C 2/c'
_cod_original_formula_sum 'C9 H18 Er O10.50'
_cod_database_code 4321315

loop_
_symmetry_equiv_pos_as_xyz
'x, y, z'
'-x, y, -z+1/2'
'x+1/2, y+1/2, z'
'-x+1/2, y+1/2, -z+1/2'
'-x, -y, -z'
'x, -y, z-1/2'
'-x+1/2, -y+1/2, -z'
'x+1/2, -y+1/2, z-1/2'

loop_
_atom_site_label
_atom_site_type_symbol
_atom_site_fract_x
_atom_site_fract_y
_atom_site_fract_z
_atom_site_U_iso_or_equiv
_atom_site_adp_type
_atom_site_occupancy
_atom_site_symmetry_multiplicity
_atom_site_calc_flag
_atom_site_refinement_flags
_atom_site_disorder_assembly
_atom_site_disorder_group
Er Er 0.622293(17) 0.09986(2) 0.010995(14) 0.01452(11) Uani 1 1 d . . .
C1 C 0.6613(4) 0.3059(5) -0.2216(3) 0.0163(10) Uani 1 1 d . . .
H1 H 0.5951 0.3396 -0.2218 0.020 Uiso 1 1 calc R . .
C2 C 0.7315(5) 0.3845(5) -0.2657(3) 0.0206(12) Uani 1 1 d . . .
H2A H 0.7976 0.3526 -0.2673 0.025 Uiso 1 1 calc R . .
H2B H 0.7366 0.4524 -0.2345 0.025 Uiso 1 1 calc R . .
C3 C 0.6914(4) 0.4074(4) -0.3558(3) 0.0160(10) Uani 1 1 d . . .
H3 H 0.6247 0.4395 -0.3532 0.019 Uiso 1 1 calc R . .
C4 C 0.6838(4) 0.2995(5) -0.4058(3) 0.0185(11) Uani 1 1 d . . .
H4A H 0.7498 0.2685 -0.4107 0.022 Uiso 1 1 calc R . .
H4B H 0.6566 0.3141 -0.4620 0.022 Uiso 1 1 calc R . .
C5 C 0.6162(4) 0.2172(4) -0.3615(3) 0.0154(10) Uani 1 1 d . . .
H5 H 0.5482 0.2465 -0.3616 0.018 Uiso 1 1 calc R . .
C6 C 0.6524(5) 0.1977(5) -0.2702(3) 0.0199(11) Uani 1 1 d . . .
H6A H 0.7168 0.1617 -0.2695 0.024 Uiso 1 1 calc R . .
H6B H 0.6059 0.1500 -0.2428 0.024 Uiso 1 1 calc R . .
C11 C 0.6930(5) 0.2814(5) -0.1312(3) 0.0186(11) Uani 1 1 d . . .
O11 O 0.6333(4) 0.2259(4) -0.0898(3) 0.0338(12) Uani 1 1 d . . .
O12 O 0.7753(3) 0.3152(4) -0.1024(3) 0.0248(9) Uani 1 1 d . . .
C31 C 0.7569(4) 0.4840(5) -0.4032(3) 0.0175(11) Uani 1 1 d . . .
O31 O 0.7177(3) 0.5563(4) -0.4508(3) 0.0251(9) Uani 1 1 d . . .
O32 O 0.8502(3) 0.4732(4) -0.3994(3) 0.0253(9) Uani 1 1 d . . .
C51 C 0.6149(4) 0.1107(5) -0.4096(3) 0.0154(10) Uani 1 1 d . . .
O51 O 0.5375(3) 0.0799(4) -0.4505(3) 0.0227(9) Uani 1 1 d . . .
O52 O 0.6914(3) 0.0522(4) -0.4097(3) 0.0229(9) Uani 1 1 d . . .
OW1 O 0.5545(9) 0.2922(9) 0.0414(8) 0.115(4) Uani 1 1 d . . .
OW2 O 0.5240(5) 0.1308(9) 0.1266(6) 0.124(5) Uani 1 1 d . . .
OW3 O 0.5000 0.2962(7) 0.2500 0.051(2) Uani 1 2 d S . .
OW4 O 0.8990(5) 0.0754(7) -0.3699(5) 0.064(2) Uani 1 1 d . . .
OW5 O 0.5309(10) 0.4291(11) -0.0093(11) 0.143(5) Uani 1 1 d . . .

loop_
_atom_site_aniso_label
_atom_site_aniso_U_11
_atom_site_aniso_U_22
_atom_site_aniso_U_33
_atom_site_aniso_U_23
_atom_site_aniso_U_13
_atom_site_aniso_U_12
Er 0.01386(14) 0.01651(15) 0.01300(14) 0.00358(9) -0.00223(8) -0.00216(9)
C1 0.023(3) 0.016(2) 0.010(2) -0.001(2) -0.0022(19) -0.003(2)
C2 0.030(3) 0.020(3) 0.012(3) -0.003(2) -0.003(2) -0.007(2)
C3 0.019(3) 0.014(2) 0.015(2) 0.001(2) 0.000(2) 0.000(2)
C4 0.024(3) 0.018(3) 0.014(2) -0.002(2) 0.000(2) -0.002(2)
C5 0.020(3) 0.013(2) 0.013(2) -0.0044(19) -0.0025(19) -0.004(2)
C6 0.029(3) 0.016(3) 0.014(2) 0.000(2) -0.004(2) -0.004(2)
C11 0.027(3) 0.014(3) 0.015(3) 0.000(2) 0.000(2) -0.002(2)
O11 0.038(3) 0.039(3) 0.024(2) 0.022(2) -0.007(2) -0.015(2)
O12 0.030(2) 0.027(2) 0.016(2) -0.0019(17) -0.0062(17) -0.0081(19)
C31 0.021(3) 0.017(3) 0.015(2) 0.000(2) -0.001(2) -0.002(2)
O31 0.022(2) 0.023(2) 0.030(2) 0.0128(18) 0.0013(18) 0.0003(18)
O32 0.019(2) 0.032(2) 0.025(2) 0.0105(18) 0.0007(17) 0.0019(18)
C51 0.017(2) 0.017(3) 0.012(2) -0.003(2) -0.0016(19) 0.000(2)
O51 0.017(2) 0.022(2) 0.028(2) -0.0128(17) -0.0094(17) -0.0013(16)
O52 0.018(2) 0.023(2) 0.027(2) -0.0097(17) -0.0093(17) 0.0043(17)
OW1 0.111(8) 0.085(7) 0.151(11) -0.007(7) 0.024(7) 0.010(6)
OW2 0.041(4) 0.192(10) 0.144(8) -0.150(8) 0.052(5) -0.061(5)
OW3 0.060(5) 0.043(5) 0.049(5) 0.000 -0.002(4) 0.000
OW4 0.037(3) 0.095(6) 0.058(4) -0.014(4) -0.005(3) -0.015(4)
OW5 0.103(9) 0.127(10) 0.199(15) 0.004(10) -0.013(10) 0.005(8)

loop_
_atom_type_symbol
_atom_type_description
_atom_type_scat_dispersion_real
_atom_type_scat_dispersion_imag
_atom_type_scat_source
C C 0.0033 0.0016 'International Tables Vol C Tables 4.2.6.8 and 6.1.1.4'
O O 0.0106 0.0060 'International Tables Vol C Tables 4.2.6.8 and 6.1.1.4'
Er Er -0.2586 4.9576 'International Tables Vol C Tables 4.2.6.8 and 6.1.1.4'
H H 0.0000 0.0000 'International Tables Vol C Tables 4.2.6.8 and 6.1.1.4'

loop_
_geom_angle_atom_site_label_1
_geom_angle_atom_site_label_2
_geom_angle_atom_site_label_3
_geom_angle
_geom_angle_site_symmetry_1
_geom_angle_site_symmetry_3
_geom_angle_publ_flag
O12 Er O11 95.23(17) 7_655 . yes
O12 Er O51 148.96(17) 7_655 2_654 yes
O11 Er O51 81.96(16) . 2_654 yes
O12 Er OW2 76.2(2) 7_655 . yes
O11 Er OW2 120.5(4) . . yes
O51 Er OW2 78.7(2) 2_654 . yes
O12 Er O32 132.79(16) 7_655 4_644 yes
O11 Er O32 84.16(19) . 4_644 yes
O51 Er O32 77.91(16) 2_654 4_644 yes
OW2 Er O32 142.8(2) . 4_644 yes
O12 Er O52 78.61(16) 7_655 6_556 yes
O11 Er O52 150.84(18) . 6_556 yes
O51 Er O52 117.67(14) 2_654 6_556 yes
OW2 Er O52 86.0(4) . 6_556 yes
O32 Er O52 79.75(16) 4_644 6_556 yes
O12 Er O31 80.09(16) 7_655 4_644 yes
O11 Er O31 77.68(18) . 4_644 yes
O51 Er O31 128.56(16) 2_654 4_644 yes
OW2 Er O31 151.1(3) . 4_644 yes
O32 Er O31 53.54(14) 4_644 4_644 yes
O52 Er O31 73.19(16) 6_556 4_644 yes
O12 Er O51 120.97(15) 7_655 6_556 yes
O11 Er O51 143.75(16) . 6_556 yes
O51 Er O51 66.34(16) 2_654 6_556 yes
OW2 Er O51 71.4(3) . 6_556 yes
O32 Er O51 72.78(15) 4_644 6_556 yes
O52 Er O51 51.55(13) 6_556 6_556 yes
O31 Er O51 108.11(15) 4_644 6_556 yes
O12 Er OW1 70.3(3) 7_655 . yes
O11 Er OW1 62.4(3) . . yes
O51 Er OW1 81.3(3) 2_654 . yes
OW2 Er OW1 59.3(4) . . yes
O32 Er OW1 142.7(3) 4_644 . yes
O52 Er OW1 137.5(3) 6_556 . yes
O31 Er OW1 126.5(3) 4_644 . yes
O51 Er OW1 125.2(3) 6_556 . yes
O12 Er C31 106.33(17) 7_655 4_644 yes
O11 Er C31 81.62(19) . 4_644 yes
O51 Er C31 103.82(17) 2_654 4_644 yes
OW2 Er C31 157.7(4) . 4_644 yes
O32 Er C31 26.69(16) 4_644 4_644 yes
O52 Er C31 73.08(16) 6_556 4_644 yes
O31 Er C31 26.96(15) 4_644 4_644 yes
O51 Er C31 89.07(16) 6_556 4_644 yes
OW1 Er C31 142.9(3) . 4_644 yes
O12 Er C51 99.35(16) 7_655 6_556 yes
O11 Er C51 159.91(18) . 6_556 yes
O51 Er C51 92.36(15) 2_654 6_556 yes
OW2 Er C51 76.7(3) . 6_556 yes
O32 Er C51 75.79(16) 4_644 6_556 yes
O52 Er C51 25.53(15) 6_556 6_556 yes
O31 Er C51 91.25(16) 4_644 6_556 yes
O51 Er C51 26.06(14) 6_556 6_556 yes
OW1 Er C51 136.0(3) . 6_556 yes
C31 Er C51 81.06(16) 4_644 6_556 yes
C11 C1 C2 113.8(5) . . ?
C11 C1 C6 108.7(5) . . ?
C2 C1 C6 110.4(5) . . ?
C1 C2 C3 109.9(5) . . ?
C31 C3 C2 113.0(5) . . ?
C31 C3 C4 107.6(4) . . ?
C2 C3 C4 109.8(5) . . ?
C3 C4 C5 110.6(4) . . ?
C51 C5 C6 110.1(5) . . ?
C51 C5 C4 109.1(4) . . ?
C6 C5 C4 111.3(4) . . ?
C5 C6 C1 111.0(5) . . ?
O12 C11 O11 124.0(5) . . ?
O12 C11 C1 119.7(5) . . ?
O11 C11 C1 116.3(5) . . ?
C11 O11 Er 144.1(4) . . ?
C11 O12 Er 155.7(4) . 7_655 ?
O32 C31 O31 119.5(5) . . ?
O32 C31 C3 120.5(5) . . ?
O31 C31 C3 119.9(5) . . ?
O32 C31 Er 58.9(3) . 4_654 ?
O31 C31 Er 61.0(3) . 4_654 ?
C3 C31 Er 170.8(4) . 4_654 ?
C31 O31 Er 92.1(3) . 4_654 ?
C31 O32 Er 94.4(3) . 4_654 ?
O52 C51 O51 119.1(5) . . ?
O52 C51 C5 120.1(5) . . ?
O51 C51 C5 120.9(5) . . ?
O52 C51 Er 56.2(3) . 6 ?
O51 C51 Er 63.0(3) . 6 ?
C5 C51 Er 175.0(4) . 6 ?
C51 O51 Er 155.2(4) . 2_654 ?
C51 O51 Er 90.9(3) . 6 ?
Er O51 Er 113.66(16) 2_654 6 ?
C51 O52 Er 98.3(3) . 6 ?

loop_
_geom_bond_atom_site_label_1
_geom_bond_atom_site_label_2
_geom_bond_distance
_geom_bond_site_symmetry_2
_geom_bond_publ_flag
Er O12 2.222(4) 7_655 yes
Er O11 2.235(4) . yes
Er O51 2.330(4) 2_654 yes
Er OW2 2.336(7) . yes
Er O32 2.398(4) 4_644 yes
Er O52 2.415(4) 6_556 yes
Er O31 2.443(4) 4_644 yes
Er O51 2.563(4) 6_556 yes
Er OW1 2.577(11) . yes
Er C31 2.792(6) 4_644 yes
Er C51 2.876(5) 6_556 yes
C1 C11 1.516(7) . ?
C1 C2 1.534(8) . ?
C1 C6 1.537(8) . ?
C2 C3 1.539(8) . ?
C3 C31 1.508(8) . ?
C3 C4 1.544(8) . ?
C4 C5 1.545(8) . ?
C5 C51 1.511(7) . ?
C5 C6 1.533(7) . ?
C11 O12 1.250(7) . ?
C11 O11 1.256(7) . ?
O12 Er 2.222(4) 7_655 yes
C31 O32 1.258(7) . ?
C31 O31 1.267(7) . ?
C31 Er 2.792(6) 4_654 yes
O31 Er 2.443(4) 4_654 yes
O32 Er 2.398(4) 4_654 yes
C51 O52 1.252(7) . ?
C51 O51 1.264(7) . ?
C51 Er 2.876(5) 6 yes
O51 Er 2.330(4) 2_654 yes
O51 Er 2.563(4) 6 yes
O52 Er 2.415(4) 6 yes
